data_4122024
loop_
_publ_author_name
'Chu, Terry'
'Korobkov, Ilia'
'Nikonov, Georgii I.'

_publ_section_title
;
 Oxidative Addition of \s Bonds to an Al(I) Center.
;
_journal_issue 25
_journal_name_full 'Journal of the American Chemical Society'
_journal_page_first 9195
_journal_page_last 9202
_journal_paper_doi 10.1021/ja5038337
_journal_volume 136
_journal_year 2014
_chemical_formula_sum 'C41 H52 Al N2 P'
_chemical_formula_weight 630.79
_chemical_name_systematic
; 
 ? 
;
_space_group_IT_number 14
_symmetry_cell_setting monoclinic
_symmetry_space_group_name_Hall '-P 2ybc'
_symmetry_space_group_name_H-M 'P 1 21/c 1'
_atom_sites_solution_hydrogens geom
_atom_sites_solution_primary direct
_atom_sites_solution_secondary difmap
_audit_creation_method SHELXL-97
_cell_angle_alpha 90.00
_cell_angle_beta 100.282(2)
_cell_angle_gamma 90.00
_cell_formula_units_Z 4
_cell_length_a 17.2991(7)
_cell_length_b 12.1331(6)
_cell_length_c 18.0903(8)
_cell_measurement_reflns_used 9890
_cell_measurement_temperature 200(2)
_cell_measurement_theta_max 28.20
_cell_measurement_theta_min 2.25
_cell_volume 3736.0(3)
_computing_cell_refinement 'APEX II, Bruker (2009)'
_computing_data_collection 'APEX II, Bruker (2009)'
_computing_data_reduction 'XPREP, Bruker (2009)'
_computing_molecular_graphics 'SHELXTL, Bruker (2004)'
_computing_publication_material 'SHELXTL, Bruker (2004)'
_computing_structure_refinement 'SHELXL-97 (Sheldrick, 2008)'
_computing_structure_solution 'SHELXS-97 (Sheldrick, 2008)'
_diffrn_ambient_temperature 200(2)
_diffrn_measured_fraction_theta_full 0.993
_diffrn_measured_fraction_theta_max 0.993
_diffrn_measurement_device_type 'Bruker APEX-II CCD'
_diffrn_measurement_method '\f and \w scans'
_diffrn_radiation_monochromator graphite
_diffrn_radiation_source 'fine-focus sealed tube'
_diffrn_radiation_type MoK\a
_diffrn_radiation_wavelength 0.71073
_diffrn_reflns_av_R_equivalents 0.0242
_diffrn_reflns_av_sigmaI/netI 0.0169
_diffrn_reflns_limit_h_max 23
_diffrn_reflns_limit_h_min -23
_diffrn_reflns_limit_k_max 15
_diffrn_reflns_limit_k_min -16
_diffrn_reflns_limit_l_max 23
_diffrn_reflns_limit_l_min -24
_diffrn_reflns_number 52628
_diffrn_reflns_theta_full 28.33
_diffrn_reflns_theta_max 28.33
_diffrn_reflns_theta_min 2.03
_exptl_absorpt_coefficient_mu 0.127
_exptl_absorpt_correction_T_max 0.9837
_exptl_absorpt_correction_T_min 0.9715
_exptl_absorpt_correction_type multi-scan
_exptl_absorpt_process_details 'SADABS, Bruker (2003)'
_exptl_crystal_colour colourless
_exptl_crystal_density_diffrn 1.121
_exptl_crystal_density_meas ?
_exptl_crystal_density_method 'not measured'
_exptl_crystal_description block
_exptl_crystal_F_000 1360
_exptl_crystal_size_max 0.23
_exptl_crystal_size_mid 0.17
_exptl_crystal_size_min 0.13
_refine_diff_density_max 0.525
_refine_diff_density_min -0.364
_refine_diff_density_rms 0.047
_refine_ls_extinction_method none
_refine_ls_goodness_of_fit_ref 1.012
_refine_ls_hydrogen_treatment mixed
_refine_ls_matrix_type full
_refine_ls_number_parameters 407
_refine_ls_number_reflns 9241
_refine_ls_number_restraints 0
_refine_ls_restrained_S_all 1.012
_refine_ls_R_factor_all 0.0631
_refine_ls_R_factor_gt 0.0500
_refine_ls_shift/su_max 0.001
_refine_ls_shift/su_mean 0.000
_refine_ls_structure_factor_coef Fsqd
_refine_ls_weighting_details 'calc w=1/[\s^2^(Fo^2^)+(0.0822P)^2^+1.5948P] where P=(Fo^2^+2Fc^2^)/3'
_refine_ls_weighting_scheme calc
_refine_ls_wR_factor_gt 0.1387
_refine_ls_wR_factor_ref 0.1516
_reflns_number_gt 7419
_reflns_number_total 9241
_reflns_threshold_expression >2sigma(I)
_cod_data_source_file ja5038337_si_002.cif
_cod_data_source_block gn004
_cod_depositor_comments
;
The following automatic conversions were performed:

'_symmetry_cell_setting' value 'Monoclinic' changed to 'monoclinic'
according to
/usr/data/users/saulius/crontab/automatic-downloads/rss-feeds/ACS/lib/dictionaries/cif_core.dic
dictionary named 'cif_core.dic' version 2.4.2 from 2011-04-26.

Automatic conversion script
Id: cif_fix_values 2281 2013-09-26 08:29:07Z andrius 

 Adding full bibliography for 4122022--4122029.cif.

The following automatic conversions were performed:

'_exptl_crystal_density_meas' value 'n/a' was changed to '?' - the
value is perceived as not measured.

Automatic conversion script
Id: cif_fix_values 3008 2015-01-20 13:52:24Z robertas 
;
_cod_original_sg_symbol_H-M P2(1)/c
_cod_database_code 4122024

loop_
_symmetry_equiv_pos_as_xyz
'x, y, z'
'-x, y+1/2, -z+1/2'
'-x, -y, -z'
'x, -y-1/2, z-1/2'

loop_
_atom_site_label
_atom_site_type_symbol
_atom_site_fract_x
_atom_site_fract_y
_atom_site_fract_z
_atom_site_U_iso_or_equiv
_atom_site_adp_type
_atom_site_occupancy
_atom_site_symmetry_multiplicity
_atom_site_calc_flag
_atom_site_refinement_flags
Al1 Al 0.23226(2) 0.21852(3) 0.29706(2) 0.02687(11) Uani 1 1 d .
H1A H 0.1530(9) 0.1661(6) 0.2577(4) 0.032 Uiso 1 1 d R
P1 P 0.24930(2) 0.21091(3) 0.43140(2) 0.03167(11) Uani 1 1 d .
N1 N 0.32061(7) 0.16173(11) 0.26088(7) 0.0307(3) Uani 1 1 d .
N2 N 0.24295(7) 0.36524(10) 0.26244(7) 0.0302(3) Uani 1 1 d .
C1 C 0.34353(9) 0.20551(14) 0.19991(8) 0.0354(3) Uani 1 1 d .
C2 C 0.31868(10) 0.30734(15) 0.17054(9) 0.0388(4) Uani 1 1 d .
H2A H 0.3316 0.3254 0.1231 0.047 Uiso 1 1 calc R
C3 C 0.27648(9) 0.38682(14) 0.20304(8) 0.0349(3) Uani 1 1 d .
C4 C 0.40037(12) 0.14249(19) 0.16116(11) 0.0519(5) Uani 1 1 d .
H4A H 0.4135 0.0722 0.1870 0.078 Uiso 1 1 calc R
H4B H 0.4483 0.1860 0.1625 0.078 Uiso 1 1 calc R
H4C H 0.3761 0.1284 0.1088 0.078 Uiso 1 1 calc R
C5 C 0.27085(12) 0.49924(16) 0.16732(11) 0.0491(4) Uani 1 1 d .
H5A H 0.2403 0.5481 0.1943 0.074 Uiso 1 1 calc R
H5B H 0.2448 0.4933 0.1147 0.074 Uiso 1 1 calc R
H5C H 0.3237 0.5296 0.1697 0.074 Uiso 1 1 calc R
C6 C 0.36298(9) 0.06640(14) 0.29429(9) 0.0359(3) Uani 1 1 d .
C7 C 0.43472(10) 0.08295(17) 0.34345(10) 0.0446(4) Uani 1 1 d .
C8 C 0.47596(13) -0.0108(2) 0.37325(12) 0.0615(6) Uani 1 1 d .
H8A H 0.5249 -0.0021 0.4062 0.074 Uiso 1 1 calc R
C9 C 0.44763(16) -0.1146(2) 0.35617(13) 0.0691(7) Uani 1 1 d .
H9A H 0.4770 -0.1769 0.3768 0.083 Uiso 1 1 calc R
C10 C 0.37676(15) -0.12883(18) 0.30925(12) 0.0617(6) Uani 1 1 d .
H10A H 0.3574 -0.2014 0.2984 0.074 Uiso 1 1 calc R
C11 C 0.33237(11) -0.03914(15) 0.27712(10) 0.0436(4) Uani 1 1 d .
C12 C 0.46721(11) 0.1969(2) 0.36466(12) 0.0558(5) Uani 1 1 d .
H12A H 0.4284 0.2521 0.3392 0.067 Uiso 1 1 calc R
C13 C 0.47767(13) 0.2167(2) 0.44886(14) 0.0671(6) Uani 1 1 d .
H13A H 0.4277 0.2039 0.4658 0.101 Uiso 1 1 calc R
H13B H 0.4946 0.2929 0.4600 0.101 Uiso 1 1 calc R
H13C H 0.5175 0.1661 0.4751 0.101 Uiso 1 1 calc R
C14 C 0.54577(17) 0.2178(3) 0.33874(17) 0.0940(11) Uani 1 1 d .
H14A H 0.5646 0.2920 0.3539 0.141 Uiso 1 1 calc R
H14B H 0.5384 0.2113 0.2839 0.141 Uiso 1 1 calc R
H14C H 0.5845 0.1633 0.3618 0.141 Uiso 1 1 calc R
C15 C 0.25398(12) -0.05846(16) 0.22560(12) 0.0517(5) Uani 1 1 d .
H15A H 0.2317 0.0154 0.2091 0.062 Uiso 1 1 calc R
C16 C 0.26207(17) -0.1234(3) 0.15483(15) 0.0806(8) Uani 1 1 d .
H16A H 0.2101 -0.1330 0.1235 0.121 Uiso 1 1 calc R
H16B H 0.2850 -0.1958 0.1692 0.121 Uiso 1 1 calc R
H16C H 0.2962 -0.0830 0.1265 0.121 Uiso 1 1 calc R
C17 C 0.1962(2) -0.1151(4) 0.26538(17) 0.1027(12) Uani 1 1 d .
H17A H 0.1907 -0.0731 0.3104 0.154 Uiso 1 1 calc R
H17B H 0.2150 -0.1896 0.2799 0.154 Uiso 1 1 calc R
H17C H 0.1451 -0.1196 0.2318 0.154 Uiso 1 1 calc R
C18 C 0.20432(11) 0.45203(13) 0.29585(10) 0.0402(4) Uani 1 1 d .
C19 C 0.24716(14) 0.50366(15) 0.36097(11) 0.0529(5) Uani 1 1 d .
C20 C 0.2089(2) 0.5842(2) 0.39456(17) 0.0831(8) Uani 1 1 d .
H20A H 0.2359 0.6213 0.4378 0.100 Uiso 1 1 calc R
C21 C 0.1334(2) 0.6110(3) 0.3668(2) 0.0974(10) Uani 1 1 d .
H21A H 0.1081 0.6653 0.3919 0.117 Uiso 1 1 calc R
C22 C 0.09175(18) 0.5615(2) 0.3027(2) 0.0830(9) Uani 1 1 d .
H22A H 0.0391 0.5834 0.2843 0.100 Uiso 1 1 calc R
C23 C 0.12669(13) 0.47928(17) 0.26483(13) 0.0553(5) Uani 1 1 d .
C24 C 0.33211(14) 0.47627(17) 0.39195(11) 0.0549(5) Uani 1 1 d .
H24A H 0.3400 0.3969 0.3803 0.066 Uiso 1 1 calc R
C25 C 0.38897(19) 0.5425(3) 0.35482(17) 0.0952(11) Uani 1 1 d .
H25A H 0.3750 0.5347 0.3001 0.143 Uiso 1 1 calc R
H25B H 0.4425 0.5153 0.3718 0.143 Uiso 1 1 calc R
H25C H 0.3861 0.6204 0.3685 0.143 Uiso 1 1 calc R
C26 C 0.3537(2) 0.4892(3) 0.47689(13) 0.0852(9) Uani 1 1 d .
H26A H 0.3172 0.4463 0.5010 0.128 Uiso 1 1 calc R
H26B H 0.3504 0.5672 0.4902 0.128 Uiso 1 1 calc R
H26C H 0.4074 0.4626 0.4940 0.128 Uiso 1 1 calc R
C27 C 0.08300(12) 0.4295(2) 0.19222(14) 0.0645(6) Uani 1 1 d .
H27A H 0.1201 0.3794 0.1719 0.077 Uiso 1 1 calc R
C28 C 0.01270(16) 0.3620(3) 0.2039(2) 0.0977(11) Uani 1 1 d .
H28A H 0.0297 0.3045 0.2414 0.147 Uiso 1 1 calc R
H28B H -0.0114 0.3277 0.1563 0.147 Uiso 1 1 calc R
H28C H -0.0257 0.4100 0.2217 0.147 Uiso 1 1 calc R
C29 C 0.05628(18) 0.5195(3) 0.1331(2) 0.1018(12) Uani 1 1 d .
H29A H 0.1020 0.5623 0.1246 0.153 Uiso 1 1 calc R
H29B H 0.0186 0.5685 0.1512 0.153 Uiso 1 1 calc R
H29C H 0.0312 0.4850 0.0859 0.153 Uiso 1 1 calc R
C30 C 0.23319(9) 0.06453(13) 0.45096(8) 0.0316(3) Uani 1 1 d .
C31 C 0.29785(11) -0.00637(15) 0.46213(9) 0.0417(4) Uani 1 1 d .
H31A H 0.3479 0.0208 0.4564 0.050 Uiso 1 1 calc R
C32 C 0.28992(14) -0.11596(16) 0.48150(11) 0.0536(5) Uani 1 1 d .
H32A H 0.3344 -0.1633 0.4880 0.064 Uiso 1 1 calc R
C33 C 0.21784(15) -0.15676(15) 0.49146(11) 0.0547(5) Uani 1 1 d .
H33A H 0.2129 -0.2312 0.5063 0.066 Uiso 1 1 calc R
C34 C 0.15332(13) -0.08840(16) 0.47971(11) 0.0509(5) Uani 1 1 d .
H34A H 0.1034 -0.1162 0.4855 0.061 Uiso 1 1 calc R
C35 C 0.16072(10) 0.02072(14) 0.45956(10) 0.0408(4) Uani 1 1 d .
H35A H 0.1155 0.0667 0.4514 0.049 Uiso 1 1 calc R
C36 C 0.15876(10) 0.27199(13) 0.45372(10) 0.0386(4) Uani 1 1 d .
C37 C 0.08874(12) 0.2798(2) 0.40415(12) 0.0570(5) Uani 1 1 d .
H37A H 0.0861 0.2552 0.3539 0.068 Uiso 1 1 calc R
C38 C 0.02173(15) 0.3227(3) 0.42577(16) 0.0799(8) Uani 1 1 d .
H38A H -0.0262 0.3267 0.3908 0.096 Uiso 1 1 calc R
C39 C 0.02532(19) 0.3595(3) 0.49852(18) 0.0892(10) Uani 1 1 d .
H39A H -0.0199 0.3904 0.5135 0.107 Uiso 1 1 calc R
C40 C 0.0938(2) 0.3516(3) 0.54880(17) 0.0927(10) Uani 1 1 d .
H40A H 0.0958 0.3751 0.5992 0.111 Uiso 1 1 calc R
C41 C 0.16085(16) 0.3093(2) 0.52670(13) 0.0656(6) Uani 1 1 d .
H41A H 0.2086 0.3058 0.5619 0.079 Uiso 1 1 calc R

loop_
_atom_site_aniso_label
_atom_site_aniso_U_11
_atom_site_aniso_U_22
_atom_site_aniso_U_33
_atom_site_aniso_U_23
_atom_site_aniso_U_13
_atom_site_aniso_U_12
Al1 0.0257(2) 0.0288(2) 0.0272(2) 0.00176(16) 0.00764(16) 0.00231(15)
P1 0.0337(2) 0.0337(2) 0.0291(2) 0.00364(14) 0.00985(15) 0.00122(15)
N1 0.0272(6) 0.0384(7) 0.0274(6) 0.0004(5) 0.0070(5) 0.0046(5)
N2 0.0334(6) 0.0307(6) 0.0266(6) 0.0032(5) 0.0059(5) 0.0013(5)
C1 0.0292(7) 0.0512(9) 0.0267(7) -0.0032(6) 0.0079(5) -0.0013(6)
C2 0.0392(8) 0.0529(10) 0.0258(7) 0.0055(7) 0.0097(6) -0.0036(7)
C3 0.0357(7) 0.0408(8) 0.0266(7) 0.0066(6) 0.0010(6) -0.0059(6)
C4 0.0503(10) 0.0706(13) 0.0410(9) -0.0022(9) 0.0246(8) 0.0085(9)
C5 0.0598(11) 0.0467(10) 0.0416(9) 0.0164(8) 0.0108(8) -0.0037(8)
C6 0.0324(7) 0.0457(9) 0.0319(7) 0.0018(6) 0.0117(6) 0.0132(6)
C7 0.0335(8) 0.0623(11) 0.0385(8) 0.0043(8) 0.0083(6) 0.0133(7)
C8 0.0479(11) 0.0880(17) 0.0471(11) 0.0053(11) 0.0048(8) 0.0336(11)
C9 0.0859(16) 0.0660(15) 0.0546(12) 0.0054(11) 0.0101(11) 0.0464(13)
C10 0.0855(16) 0.0475(11) 0.0539(12) -0.0033(9) 0.0176(11) 0.0270(11)
C11 0.0510(10) 0.0419(9) 0.0403(9) -0.0046(7) 0.0144(7) 0.0136(7)
C12 0.0336(9) 0.0760(14) 0.0533(11) 0.0055(10) -0.0046(8) -0.0028(9)
C13 0.0450(11) 0.0924(18) 0.0624(14) -0.0127(12) 0.0054(10) -0.0111(11)
C14 0.0677(16) 0.149(3) 0.0669(16) 0.0050(18) 0.0171(13) -0.0349(18)
C15 0.0551(11) 0.0425(10) 0.0577(11) -0.0143(8) 0.0107(9) 0.0037(8)
C16 0.0832(17) 0.106(2) 0.0540(13) -0.0250(14) 0.0145(12) -0.0019(15)
C17 0.090(2) 0.154(3) 0.0699(17) -0.0286(19) 0.0303(15) -0.053(2)
C18 0.0562(10) 0.0276(7) 0.0401(8) 0.0073(6) 0.0176(7) 0.0058(7)
C19 0.0842(15) 0.0301(8) 0.0478(10) -0.0024(7) 0.0210(10) -0.0017(9)
C20 0.118(2) 0.0519(13) 0.0824(18) -0.0207(13) 0.0268(17) 0.0158(14)
C21 0.129(3) 0.0683(17) 0.105(2) -0.0234(17) 0.048(2) 0.0276(18)
C22 0.0824(17) 0.0618(15) 0.113(2) 0.0197(15) 0.0389(17) 0.0358(13)
C23 0.0574(11) 0.0471(11) 0.0661(13) 0.0175(9) 0.0234(10) 0.0187(9)
C24 0.0805(14) 0.0428(10) 0.0381(9) 0.0000(8) 0.0019(9) -0.0175(9)
C25 0.091(2) 0.118(2) 0.0693(17) 0.0328(17) -0.0072(14) -0.0476(18)
C26 0.127(3) 0.0813(18) 0.0417(12) -0.0053(11) -0.0004(14) -0.0263(17)
C27 0.0415(10) 0.0782(15) 0.0718(14) 0.0237(12) 0.0051(9) 0.0175(10)
C28 0.0559(14) 0.124(3) 0.106(2) 0.047(2) -0.0074(14) -0.0093(15)
C29 0.0667(16) 0.135(3) 0.100(2) 0.061(2) 0.0053(15) 0.0184(17)
C30 0.0381(7) 0.0339(7) 0.0230(6) 0.0019(5) 0.0055(5) 0.0033(6)
C31 0.0460(9) 0.0454(9) 0.0339(8) 0.0017(7) 0.0077(7) 0.0121(7)
C32 0.0767(14) 0.0419(10) 0.0398(9) -0.0014(8) 0.0032(9) 0.0231(9)
C33 0.0940(16) 0.0300(8) 0.0372(9) -0.0023(7) 0.0041(9) -0.0008(9)
C34 0.0669(12) 0.0424(10) 0.0426(9) -0.0012(8) 0.0074(8) -0.0155(9)
C35 0.0416(8) 0.0390(9) 0.0411(9) 0.0040(7) 0.0056(7) -0.0020(7)
C36 0.0481(9) 0.0330(8) 0.0389(8) 0.0047(6) 0.0192(7) 0.0083(7)
C37 0.0496(11) 0.0780(15) 0.0464(10) 0.0056(10) 0.0166(8) 0.0213(10)
C38 0.0570(13) 0.110(2) 0.0780(17) 0.0155(15) 0.0253(12) 0.0395(14)
C39 0.092(2) 0.096(2) 0.094(2) 0.0102(16) 0.0553(17) 0.0501(17)
C40 0.112(2) 0.108(2) 0.0697(17) -0.0164(16) 0.0464(17) 0.0398(19)
C41 0.0744(15) 0.0799(16) 0.0456(11) -0.0102(10) 0.0192(10) 0.0219(12)

loop_
_atom_type_symbol
_atom_type_description
_atom_type_scat_dispersion_real
_atom_type_scat_dispersion_imag
_atom_type_scat_source
C C 0.0033 0.0016 'International Tables Vol C Tables 4.2.6.8 and 6.1.1.4'
H H 0.0000 0.0000 'International Tables Vol C Tables 4.2.6.8 and 6.1.1.4'
N N 0.0061 0.0033 'International Tables Vol C Tables 4.2.6.8 and 6.1.1.4'
P P 0.1023 0.0942 'International Tables Vol C Tables 4.2.6.8 and 6.1.1.4'
Al Al 0.0645 0.0514 'International Tables Vol C Tables 4.2.6.8 and 6.1.1.4'

loop_
_geom_angle_atom_site_label_1
_geom_angle_atom_site_label_2
_geom_angle_atom_site_label_3
_geom_angle
N1 Al1 N2 95.42(6)
N1 Al1 P1 112.02(4)
N2 Al1 P1 111.55(4)
C30 P1 C36 100.49(7)
C30 P1 Al1 103.68(5)
C36 P1 Al1 104.55(6)
C1 N1 C6 117.23(12)
C1 N1 Al1 120.85(11)
C6 N1 Al1 121.81(10)
C3 N2 C18 119.75(13)
C3 N2 Al1 121.94(11)
C18 N2 Al1 117.80(10)
N1 C1 C2 123.41(14)
N1 C1 C4 119.41(15)
C2 C1 C4 117.17(15)
C1 C2 C3 127.11(14)
N2 C3 C2 122.46(15)
N2 C3 C5 121.29(16)
C2 C3 C5 116.25(15)
C11 C6 C7 121.82(16)
C11 C6 N1 119.79(14)
C7 C6 N1 118.39(16)
C8 C7 C6 117.4(2)
C8 C7 C12 120.23(18)
C6 C7 C12 122.40(16)
C9 C8 C7 121.6(2)
C8 C9 C10 120.07(19)
C9 C10 C11 121.5(2)
C10 C11 C6 117.54(18)
C10 C11 C15 119.92(19)
C6 C11 C15 122.54(15)
C7 C12 C13 111.72(19)
C7 C12 C14 112.4(2)
C13 C12 C14 109.04(18)
C17 C15 C11 112.0(2)
C17 C15 C16 109.5(2)
C11 C15 C16 112.78(18)
C23 C18 C19 123.34(18)
C23 C18 N2 119.31(17)
C19 C18 N2 117.32(16)
C20 C19 C18 117.2(2)
C20 C19 C24 120.2(2)
C18 C19 C24 122.60(17)
C21 C20 C19 120.9(3)
C20 C21 C22 122.0(2)
C21 C22 C23 120.6(3)
C18 C23 C22 115.9(2)
C18 C23 C27 123.12(18)
C22 C23 C27 120.9(2)
C26 C24 C25 109.3(2)
C26 C24 C19 113.4(2)
C25 C24 C19 112.53(19)
C23 C27 C28 112.5(2)
C23 C27 C29 111.1(2)
C28 C27 C29 109.4(2)
C35 C30 C31 117.47(15)
C35 C30 P1 123.95(12)
C31 C30 P1 118.48(13)
C32 C31 C30 120.92(18)
C33 C32 C31 120.52(18)
C34 C33 C32 119.30(17)
C33 C34 C35 120.41(19)
C34 C35 C30 121.36(17)
C37 C36 C41 117.87(18)
C37 C36 P1 124.69(14)
C41 C36 P1 117.40(15)
C36 C37 C38 121.6(2)
C37 C38 C39 119.5(3)
C40 C39 C38 119.9(2)
C39 C40 C41 120.3(2)
C36 C41 C40 120.8(2)

loop_
_geom_bond_atom_site_label_1
_geom_bond_atom_site_label_2
_geom_bond_distance
Al1 N1 1.8963(13)
Al1 N2 1.9070(13)
Al1 P1 2.3971(6)
P1 C30 1.8418(16)
P1 C36 1.8416(17)
N1 C1 1.346(2)
N1 C6 1.443(2)
N2 C3 1.3349(19)
N2 C18 1.437(2)
C1 C2 1.383(2)
C1 C4 1.513(2)
C2 C3 1.401(2)
C3 C5 1.505(2)
C6 C11 1.399(3)
C6 C7 1.406(2)
C7 C8 1.398(3)
C7 C12 1.516(3)
C8 C9 1.367(4)
C9 C10 1.372(4)
C10 C11 1.397(3)
C11 C15 1.520(3)
C12 C13 1.521(3)
C12 C14 1.536(3)
C15 C17 1.499(4)
C15 C16 1.531(3)
C18 C23 1.400(3)
C18 C19 1.421(3)
C19 C20 1.381(3)
C19 C24 1.513(3)
C20 C21 1.352(5)
C21 C22 1.386(5)
C22 C23 1.407(3)
C23 C27 1.519(4)
C24 C26 1.523(3)
C24 C25 1.517(3)
C27 C28 1.512(4)
C27 C29 1.541(3)
C30 C35 1.396(2)
C30 C31 1.397(2)
C31 C32 1.388(3)
C32 C33 1.383(3)
C33 C34 1.376(3)
C34 C35 1.385(3)
C36 C37 1.376(3)
C36 C41 1.390(3)
C37 C38 1.389(3)
C38 C39 1.381(4)
C39 C40 1.362(5)
C40 C41 1.390(3)

loop_
_geom_torsion_atom_site_label_1
_geom_torsion_atom_site_label_2
_geom_torsion_atom_site_label_3
_geom_torsion_atom_site_label_4
_geom_torsion
N1 Al1 P1 C30 -76.27(7)
N2 Al1 P1 C30 178.11(7)
N1 Al1 P1 C36 178.85(7)
N2 Al1 P1 C36 73.23(7)
N2 Al1 N1 C1 -29.23(13)
P1 Al1 N1 C1 -145.10(11)
N2 Al1 N1 C6 154.60(12)
P1 Al1 N1 C6 38.73(13)
N1 Al1 N2 C3 27.53(12)
P1 Al1 N2 C3 143.79(11)
N1 Al1 N2 C18 -160.73(12)
P1 Al1 N2 C18 -44.47(12)
C6 N1 C1 C2 -167.64(15)
Al1 N1 C1 C2 16.0(2)
C6 N1 C1 C4 11.4(2)
Al1 N1 C1 C4 -164.95(13)
N1 C1 C2 C3 9.6(3)
C4 C1 C2 C3 -169.46(17)
C18 N2 C3 C2 176.42(15)
Al1 N2 C3 C2 -12.0(2)
C18 N2 C3 C5 -3.5(2)
Al1 N2 C3 C5 168.11(12)
C1 C2 C3 N2 -11.8(3)
C1 C2 C3 C5 168.06(17)
C1 N1 C6 C11 -97.97(18)
Al1 N1 C6 C11 78.33(17)
C1 N1 C6 C7 81.81(18)
Al1 N1 C6 C7 -101.89(15)
C11 C6 C7 C8 1.8(2)
N1 C6 C7 C8 -177.99(15)
C11 C6 C7 C12 -177.84(17)
N1 C6 C7 C12 2.4(2)
C6 C7 C8 C9 -0.7(3)
C12 C7 C8 C9 178.9(2)
C7 C8 C9 C10 -0.6(3)
C8 C9 C10 C11 0.8(4)
C9 C10 C11 C6 0.2(3)
C9 C10 C11 C15 -179.8(2)
C7 C6 C11 C10 -1.6(2)
N1 C6 C11 C10 178.20(16)
C7 C6 C11 C15 178.48(16)
N1 C6 C11 C15 -1.7(2)
C8 C7 C12 C13 -59.7(2)
C6 C7 C12 C13 120.0(2)
C8 C7 C12 C14 63.3(3)
C6 C7 C12 C14 -117.1(2)
C10 C11 C15 C17 61.8(3)
C6 C11 C15 C17 -118.2(2)
C10 C11 C15 C16 -62.3(3)
C6 C11 C15 C16 117.7(2)
C3 N2 C18 C23 83.3(2)
Al1 N2 C18 C23 -88.63(17)
C3 N2 C18 C19 -98.64(18)
Al1 N2 C18 C19 89.43(17)
C23 C18 C19 C20 0.3(3)
N2 C18 C19 C20 -177.6(2)
C23 C18 C19 C24 -177.53(18)
N2 C18 C19 C24 4.5(3)
C18 C19 C20 C21 0.9(4)
C24 C19 C20 C21 178.8(3)
C19 C20 C21 C22 -1.7(5)
C20 C21 C22 C23 1.2(5)
C19 C18 C23 C22 -0.8(3)
N2 C18 C23 C22 177.15(18)
C19 C18 C23 C27 175.67(19)
N2 C18 C23 C27 -6.4(3)
C21 C22 C23 C18 0.0(4)
C21 C22 C23 C27 -176.5(3)
C20 C19 C24 C26 32.8(3)
C18 C19 C24 C26 -149.4(2)
C20 C19 C24 C25 -91.9(3)
C18 C19 C24 C25 85.9(3)
C18 C23 C27 C28 116.5(2)
C22 C23 C27 C28 -67.2(3)
C18 C23 C27 C29 -120.5(2)
C22 C23 C27 C29 55.8(3)
C36 P1 C30 C35 14.71(15)
Al1 P1 C30 C35 -93.23(13)
C36 P1 C30 C31 -161.51(13)
Al1 P1 C30 C31 90.55(12)
C35 C30 C31 C32 -0.4(2)
P1 C30 C31 C32 176.10(13)
C30 C31 C32 C33 -1.2(3)
C31 C32 C33 C34 2.0(3)
C32 C33 C34 C35 -1.3(3)
C33 C34 C35 C30 -0.3(3)
C31 C30 C35 C34 1.1(2)
P1 C30 C35 C34 -175.16(14)
C30 P1 C36 C37 -85.87(18)
Al1 P1 C36 C37 21.38(18)
C30 P1 C36 C41 91.76(17)
Al1 P1 C36 C41 -161.00(16)
C41 C36 C37 C38 -0.4(3)
P1 C36 C37 C38 177.2(2)
C36 C37 C38 C39 0.6(4)
C37 C38 C39 C40 -1.3(5)
C38 C39 C40 C41 1.7(5)
C37 C36 C41 C40 0.8(4)
P1 C36 C41 C40 -176.9(2)
C39 C40 C41 C36 -1.5(5)
